data_7209828
loop_
_publ_author_name
'Pettinari, Claudio'
'Marchetti, Fabio'
'Orbisaglia, Serena'
'Pettinari, Riccardo'
'Ngoune, Jean'
'G\'omez, Margarita'
'Santos, Carina'
'\'Alvarez, Eleuterio'

_publ_section_title
;
 Group 11 complexes with the bidentate di(1H-indazol-1-yl)methane and
 di(2H-indazol-2-yl)methane) ligands
;
_journal_issue 19
_journal_name_full CrystEngComm
_journal_page_first 3892
_journal_paper_doi 10.1039/c3ce40355f
_journal_volume 15
_journal_year 2013
_chemical_absolute_configuration ad
_chemical_formula_moiety 'C17 H12 Ag F3 N4 O2'
_chemical_formula_sum 'C17 H12 Ag F3 N4 O2'
_chemical_formula_weight 469.18
_chemical_name_systematic
;
?
;
_space_group_IT_number 92
_symmetry_cell_setting tetragonal
_symmetry_space_group_name_Hall 'P 4abw 2nw'
_symmetry_space_group_name_H-M 'P 41 21 2'
_atom_sites_solution_hydrogens geom
_atom_sites_solution_primary direct
_atom_sites_solution_secondary difmap
_audit_creation_method SHELXL-97
_cell_angle_alpha 90.00
_cell_angle_beta 90.00
_cell_angle_gamma 90.00
_cell_formula_units_Z 8
_cell_length_a 12.1082(3)
_cell_length_b 12.1082(3)
_cell_length_c 24.2726(7)
_cell_measurement_reflns_used 9976
_cell_measurement_temperature 173(2)
_cell_measurement_theta_max 28.60
_cell_measurement_theta_min 2.38
_cell_volume 3558.57(16)
_computing_cell_refinement 'APEX2 Software Suite (Bruker, 2007)'
_computing_data_collection 'APEX2 Software Suite (Bruker, 2007)'
_computing_data_reduction 'APEX2 Software Suite (Bruker, 2007)'
_computing_molecular_graphics 'SHELXTL (Sheldrick, 2008)'
_computing_publication_material 'SHELXTL and publCIF (Westrip, 2010)'
_computing_structure_refinement 'SHELXL97 (Sheldrick, 2008)'
_computing_structure_solution 'SIR2002 (Burla et al., 2003)'
_diffrn_ambient_temperature 173(2)
_diffrn_detector_area_resol_mean 8.26
_diffrn_measured_fraction_theta_full 0.998
_diffrn_measured_fraction_theta_max 0.998
_diffrn_measurement_device_type
;
Bruker-Nonius X8kappa APEX II CCD area detector
;
_diffrn_measurement_method 'phi and omega scans with narrow frames'
_diffrn_radiation_monochromator graphite
_diffrn_radiation_source 'fine-focus sealed tube'
_diffrn_radiation_type MoK\a
_diffrn_radiation_wavelength 0.71073
_diffrn_reflns_av_R_equivalents 0.0357
_diffrn_reflns_av_sigmaI/netI 0.0202
_diffrn_reflns_limit_h_max 17
_diffrn_reflns_limit_h_min -16
_diffrn_reflns_limit_k_max 10
_diffrn_reflns_limit_k_min -17
_diffrn_reflns_limit_l_max 33
_diffrn_reflns_limit_l_min -34
_diffrn_reflns_number 43786
_diffrn_reflns_theta_full 30.51
_diffrn_reflns_theta_max 30.51
_diffrn_reflns_theta_min 1.88
_diffrn_standards_decay_% 0
_exptl_absorpt_coefficient_mu 1.183
_exptl_absorpt_correction_T_max 0.7893
_exptl_absorpt_correction_T_min 0.7034
_exptl_absorpt_correction_type multi-scan
_exptl_absorpt_process_details
;
APEX2 Software Suite; Bruker 2005.
;
_exptl_crystal_colour colourless
_exptl_crystal_density_diffrn 1.751
_exptl_crystal_density_method 'not measured'
_exptl_crystal_description prism
_exptl_crystal_F_000 1856
_exptl_crystal_size_max 0.32
_exptl_crystal_size_mid 0.27
_exptl_crystal_size_min 0.21
_refine_diff_density_max 1.046
_refine_diff_density_min -0.496
_refine_diff_density_rms 0.094
_refine_ls_abs_structure_details 'Flack H D (1983), Acta Cryst. A39, 876-881'
_refine_ls_abs_structure_Flack -0.04(3)
_refine_ls_extinction_method none
_refine_ls_goodness_of_fit_ref 1.070
_refine_ls_hydrogen_treatment constr
_refine_ls_matrix_type full
_refine_ls_number_parameters 271
_refine_ls_number_reflns 5443
_refine_ls_number_restraints 45
_refine_ls_restrained_S_all 1.110
_refine_ls_R_factor_all 0.0407
_refine_ls_R_factor_gt 0.0354
_refine_ls_shift/su_max 0.001
_refine_ls_shift/su_mean 0.000
_refine_ls_structure_factor_coef Fsqd
_refine_ls_weighting_details 'calc w=1/[\s^2^(Fo^2^)+(0.0591P)^2^+2.0827P] where P=(Fo^2^+2Fc^2^)/3'
_refine_ls_weighting_scheme calc
_refine_ls_wR_factor_gt 0.0946
_refine_ls_wR_factor_ref 0.0993
_reflns_number_gt 4978
_reflns_number_total 5443
_reflns_threshold_expression >2sigma(I)
_cod_data_source_file c3ce40355f.txt
_cod_data_source_block 14
_cod_depositor_comments
;
The following automatic conversions were performed:

'_symmetry_cell_setting' value 'Tetragonal' changed to 'tetragonal'
according to /home/saulius/struct/CIF-dictionaries/cif_core.dic
dictionary named 'cif_core.dic' version 2.4.2 from 2011-04-26.

Automatic conversion script
Id: cif_fix_values 1891 2012-01-12 08:04:46Z andrius 
;
_cod_database_code 7209828

loop_
_symmetry_equiv_pos_as_xyz
'x, y, z'
'-x, -y, z+1/2'
'-y+1/2, x+1/2, z+1/4'
'y+1/2, -x+1/2, z+3/4'
'-x+1/2, y+1/2, -z+1/4'
'x+1/2, -y+1/2, -z+3/4'
'y, x, -z'
'-y, -x, -z+1/2'

loop_
_atom_site_label
_atom_site_type_symbol
_atom_site_fract_x
_atom_site_fract_y
_atom_site_fract_z
_atom_site_U_iso_or_equiv
_atom_site_adp_type
_atom_site_occupancy
_atom_site_symmetry_multiplicity
_atom_site_calc_flag
_atom_site_refinement_flags
_atom_site_disorder_assembly
_atom_site_disorder_group
Ag1 Ag 0.27589(2) 0.89812(2) 0.746723(10) 0.03443(8) Uani 1 1 d . . .
F1A F 0.1251(6) 1.1930(6) 0.8634(3) 0.0671(16) Uani 0.50 1 d PDU A 1
F2A F -0.0115(5) 1.1071(5) 0.8471(2) 0.0519(12) Uani 0.50 1 d PDU A 1
F3A F 0.0088(5) 1.2256(5) 0.7856(2) 0.0532(13) Uani 0.50 1 d PDU A 1
F1B F 0.0594(9) 1.1505(9) 0.8653(4) 0.109(3) Uani 0.50 1 d PDU A 2
F2B F -0.0474(7) 1.0914(7) 0.8209(4) 0.090(2) Uani 0.50 1 d PDU A 2
F3B F 0.0462(5) 1.2492(5) 0.7987(2) 0.0493(13) Uani 0.50 1 d PDU A 2
O1 O 0.1481(3) 0.9801(2) 0.80400(11) 0.0435(6) Uani 1 1 d . . .
O2 O 0.1815(3) 1.1161(2) 0.74333(11) 0.0465(6) Uani 1 1 d . . .
N1 N 0.3783(2) 0.7705(2) 0.79282(10) 0.0266(5) Uani 1 1 d . . .
N2 N 0.3580(2) 0.7237(2) 0.84269(9) 0.0251(4) Uani 1 1 d . . .
N3 N 0.3314(2) 0.9001(2) 0.65841(10) 0.0255(4) Uani 1 1 d . . .
N4 N 0.1800(2) 0.6785(2) 0.88076(10) 0.0250(5) Uani 1 1 d . . .
C1 C 0.4307(3) 0.6447(3) 0.85675(14) 0.0305(6) Uani 1 1 d . . .
H1 H 0.4314 0.6027 0.8898 0.037 Uiso 1 1 calc R . .
C2 C 0.5050(2) 0.6370(3) 0.81290(13) 0.0274(6) Uani 1 1 d . . .
C3 C 0.5983(3) 0.5701(3) 0.80186(14) 0.0346(6) Uani 1 1 d . . .
H3 H 0.6226 0.5156 0.8273 0.041 Uiso 1 1 calc R . .
C4 C 0.6523(3) 0.5871(3) 0.75278(16) 0.0381(7) Uani 1 1 d . . .
H4 H 0.7142 0.5422 0.7440 0.046 Uiso 1 1 calc R . .
C5 C 0.6185(3) 0.6694(3) 0.71498(14) 0.0374(7) Uani 1 1 d . . .
H5 H 0.6596 0.6800 0.6821 0.045 Uiso 1 1 calc R . .
C6 C 0.5283(3) 0.7337(3) 0.72477(13) 0.0349(7) Uani 1 1 d . . .
H6 H 0.5051 0.7879 0.6990 0.042 Uiso 1 1 calc R . .
C7 C 0.4703(2) 0.7168(3) 0.77463(11) 0.0261(5) Uani 1 1 d . . .
C8 C 0.2658(3) 0.7608(2) 0.87623(12) 0.0287(6) Uani 1 1 d . . .
H8A H 0.2931 0.7795 0.9135 0.034 Uiso 1 1 calc R . .
H8B H 0.2344 0.8288 0.8598 0.034 Uiso 1 1 calc R . .
C9 C 0.3921(3) 0.8316(3) 0.57721(12) 0.0320(6) Uani 1 1 d . . .
H9 H 0.3985 0.7846 0.5460 0.038 Uiso 1 1 calc R . .
C10 C 0.4544(3) 0.9259(3) 0.58789(13) 0.0308(6) Uani 1 1 d . . .
C11 C 0.5373(4) 0.9844(3) 0.55953(18) 0.0464(10) Uani 1 1 d . . .
H11 H 0.5649 0.9594 0.5251 0.056 Uiso 1 1 calc R . .
C12 C 0.5762(3) 1.0787(3) 0.5836(2) 0.0501(11) Uani 1 1 d . . .
H12 H 0.6322 1.1197 0.5653 0.060 Uiso 1 1 calc R . .
C13 C 0.5364(3) 1.1169(3) 0.63440(19) 0.0433(9) Uani 1 1 d . . .
H13 H 0.5670 1.1824 0.6496 0.052 Uiso 1 1 calc R . .
C14 C 0.4554(3) 1.0635(3) 0.66268(15) 0.0342(7) Uani 1 1 d . . .
H14 H 0.4287 1.0908 0.6969 0.041 Uiso 1 1 calc R . .
C15 C 0.4129(2) 0.9661(3) 0.63910(11) 0.0258(5) Uani 1 1 d . . .
C16 C 0.1359(3) 1.0737(3) 0.78375(15) 0.0393(8) Uani 1 1 d . A .
C17 C 0.0581(6) 1.1493(5) 0.8164(2) 0.085(2) Uani 1 1 d D . .

loop_
_atom_site_aniso_label
_atom_site_aniso_U_11
_atom_site_aniso_U_22
_atom_site_aniso_U_33
_atom_site_aniso_U_23
_atom_site_aniso_U_13
_atom_site_aniso_U_12
Ag1 0.04391(14) 0.03042(11) 0.02897(11) 0.00343(9) 0.00800(10) 0.00336(10)
F1A 0.0685(18) 0.0669(18) 0.0658(18) -0.0049(10) 0.0011(10) 0.0021(10)
F2A 0.0505(14) 0.0527(14) 0.0524(14) 0.0012(10) 0.0069(10) 0.0012(10)
F3A 0.0532(15) 0.0524(16) 0.0540(15) 0.0026(10) 0.0019(10) 0.0031(10)
F1B 0.110(3) 0.109(3) 0.107(3) -0.0007(10) 0.0013(10) 0.0017(11)
F2B 0.088(2) 0.090(2) 0.091(2) 0.0012(10) 0.0037(10) 0.0011(10)
F3B 0.0507(15) 0.0475(15) 0.0498(15) 0.0002(10) 0.0025(10) 0.0025(10)
O1 0.0523(16) 0.0381(13) 0.0401(13) 0.0059(11) 0.0064(12) 0.0098(12)
O2 0.0537(15) 0.0486(15) 0.0374(13) 0.0058(12) 0.0155(12) 0.0061(12)
N1 0.0270(11) 0.0285(11) 0.0242(10) 0.0003(9) 0.0027(8) 0.0000(10)
N2 0.0248(10) 0.0265(11) 0.0240(10) 0.0014(9) 0.0012(9) -0.0031(10)
N3 0.0282(11) 0.0252(11) 0.0231(10) 0.0019(9) 0.0020(9) 0.0030(10)
N4 0.0228(10) 0.0288(11) 0.0235(10) 0.0007(9) 0.0025(8) 0.0016(10)
C1 0.0279(13) 0.0334(14) 0.0301(14) 0.0045(12) -0.0025(11) -0.0026(13)
C2 0.0232(12) 0.0297(13) 0.0294(13) 0.0009(11) -0.0012(10) -0.0059(11)
C3 0.0282(14) 0.0331(15) 0.0423(16) 0.0026(13) -0.0026(13) 0.0037(13)
C4 0.0257(13) 0.0428(17) 0.0458(17) -0.0040(17) 0.0029(14) 0.0041(13)
C5 0.0312(16) 0.0499(19) 0.0311(14) -0.0015(14) 0.0052(12) 0.0022(15)
C6 0.0300(14) 0.0448(18) 0.0299(13) 0.0034(13) 0.0028(11) -0.0001(15)
C7 0.0220(12) 0.0293(14) 0.0271(12) -0.0007(11) -0.0005(10) -0.0061(11)
C8 0.0317(13) 0.0284(13) 0.0260(12) -0.0022(10) 0.0050(11) -0.0031(13)
C9 0.0468(18) 0.0251(13) 0.0240(12) 0.0002(10) 0.0112(13) 0.0017(14)
C10 0.0331(16) 0.0263(14) 0.0329(14) 0.0030(11) 0.0090(12) 0.0011(12)
C11 0.050(2) 0.0351(17) 0.054(2) 0.0065(16) 0.0256(19) 0.0009(17)
C12 0.0366(19) 0.0358(19) 0.078(3) 0.0114(19) 0.0155(19) -0.0039(16)
C13 0.0362(17) 0.0302(16) 0.064(2) 0.0050(16) -0.0052(16) -0.0049(14)
C14 0.0369(17) 0.0268(14) 0.0388(16) 0.0000(12) -0.0069(14) 0.0021(13)
C15 0.0257(13) 0.0253(13) 0.0265(12) 0.0040(10) -0.0008(11) 0.0034(11)
C16 0.0417(18) 0.0431(18) 0.0331(15) 0.0056(14) 0.0081(13) 0.0103(16)
C17 0.118(5) 0.070(3) 0.067(3) 0.037(3) 0.061(4) 0.047(4)

loop_
_atom_type_symbol
_atom_type_description
_atom_type_scat_dispersion_real
_atom_type_scat_dispersion_imag
_atom_type_scat_source
C C 0.0033 0.0016 'International Tables Vol C Tables 4.2.6.8 and 6.1.1.4'
H H 0.0000 0.0000 'International Tables Vol C Tables 4.2.6.8 and 6.1.1.4'
N N 0.0061 0.0033 'International Tables Vol C Tables 4.2.6.8 and 6.1.1.4'
O O 0.0106 0.0060 'International Tables Vol C Tables 4.2.6.8 and 6.1.1.4'
F F 0.0171 0.0103 'International Tables Vol C Tables 4.2.6.8 and 6.1.1.4'
Ag Ag -0.8971 1.1015 'International Tables Vol C Tables 4.2.6.8 and 6.1.1.4'

loop_
_geom_angle_atom_site_label_1
_geom_angle_atom_site_label_2
_geom_angle_atom_site_label_3
_geom_angle
_geom_angle_site_symmetry_1
_geom_angle_site_symmetry_3
N3 Ag1 N1 108.26(9) . .
N3 Ag1 O1 140.52(9) . .
N1 Ag1 O1 111.21(9) . .
N3 Ag1 Ag1 105.65(7) . 8_666
N1 Ag1 Ag1 83.07(6) . 8_666
O1 Ag1 Ag1 78.34(8) . 8_666
C16 O1 Ag1 103.5(2) . .
N2 N1 C7 103.7(2) . .
N2 N1 Ag1 128.48(19) . .
C7 N1 Ag1 127.59(19) . .
C1 N2 N1 113.8(3) . .
C1 N2 C8 125.6(3) . .
N1 N2 C8 120.6(2) . .
C15 N3 N4 104.1(2) . 8_666
C15 N3 Ag1 123.7(2) . .
N4 N3 Ag1 129.1(2) 8_666 .
C9 N4 N3 113.6(3) 8_666 8_666
C9 N4 C8 125.1(3) 8_666 .
N3 N4 C8 121.3(2) 8_666 .
N2 C1 C2 106.1(3) . .
N2 C1 H1 127.0 . .
C2 C1 H1 127.0 . .
C1 C2 C7 105.3(3) . .
C1 C2 C3 134.2(3) . .
C7 C2 C3 120.5(3) . .
C4 C3 C2 117.3(3) . .
C4 C3 H3 121.4 . .
C2 C3 H3 121.4 . .
C3 C4 C5 122.0(3) . .
C3 C4 H4 119.0 . .
C5 C4 H4 119.0 . .
C6 C5 C4 121.4(3) . .
C6 C5 H5 119.3 . .
C4 C5 H5 119.3 . .
C5 C6 C7 117.7(3) . .
C5 C6 H6 121.1 . .
C7 C6 H6 121.1 . .
N1 C7 C2 111.0(3) . .
N1 C7 C6 127.9(3) . .
C2 C7 C6 121.1(3) . .
N4 C8 N2 112.4(2) . .
N4 C8 H8A 109.1 . .
N2 C8 H8A 109.1 . .
N4 C8 H8B 109.1 . .
N2 C8 H8B 109.1 . .
H8A C8 H8B 107.9 . .
N4 C9 C10 106.9(3) 8_666 .
N4 C9 H9 126.5 8_666 .
C10 C9 H9 126.5 . .
C9 C10 C11 135.0(3) . .
C9 C10 C15 104.5(3) . .
C11 C10 C15 120.4(3) . .
C12 C11 C10 117.2(4) . .
C12 C11 H11 121.4 . .
C10 C11 H11 121.4 . .
C11 C12 C13 122.2(4) . .
C11 C12 H12 118.9 . .
C13 C12 H12 118.9 . .
C14 C13 C12 122.3(4) . .
C14 C13 H13 118.9 . .
C12 C13 H13 118.9 . .
C13 C14 C15 117.2(3) . .
C13 C14 H14 121.4 . .
C15 C14 H14 121.4 . .
N3 C15 C14 128.3(3) . .
N3 C15 C10 110.9(3) . .
C14 C15 C10 120.7(3) . .
O2 C16 O1 129.7(4) . .
O2 C16 C17 115.9(4) . .
O1 C16 C17 114.3(3) . .
F1B C17 F2A 53.9(6) . .
F1B C17 F3B 108.8(7) . .
F2A C17 F3B 120.7(6) . .
F1B C17 F3A 124.0(7) . .
F2A C17 F3A 108.6(6) . .
F1B C17 F2B 86.7(7) . .
F3B C17 F2B 112.1(6) . .
F3A C17 F2B 89.0(6) . .
F2A C17 F1A 93.2(5) . .
F3B C17 F1A 89.0(6) . .
F3A C17 F1A 115.3(6) . .
F2B C17 F1A 125.9(5) . .
F1B C17 C16 121.1(7) . .
F2A C17 C16 118.9(5) . .
F3B C17 C16 117.1(4) . .
F3A C17 C16 113.5(4) . .
F2B C17 C16 106.8(6) . .
F1A C17 C16 105.8(5) . .

loop_
_geom_bond_atom_site_label_1
_geom_bond_atom_site_label_2
_geom_bond_distance
_geom_bond_site_symmetry_2
Ag1 N3 2.247(2) .
Ag1 N1 2.275(3) .
Ag1 O1 2.305(3) .
Ag1 Ag1 2.9840(5) 8_666
F1A C17 1.496(9) .
F2A C17 1.235(7) .
F3A C17 1.331(7) .
F1B C17 1.187(10) .
F2B C17 1.462(10) .
F3B C17 1.292(7) .
O1 C16 1.244(5) .
O2 C16 1.237(4) .
N1 N2 1.360(3) .
N1 C7 1.362(4) .
N2 C1 1.344(4) .
N2 C8 1.453(4) .
N3 C15 1.353(4) .
N3 N4 1.364(4) 8_666
N4 C9 1.339(4) 8_666
N4 N3 1.364(4) 8_666
N4 C8 1.444(4) .
C1 C2 1.397(4) .
C1 H1 0.9500 .
C2 C7 1.405(4) .
C2 C3 1.415(4) .
C3 C4 1.374(5) .
C3 H3 0.9500 .
C4 C5 1.415(5) .
C4 H4 0.9500 .
C5 C6 1.363(5) .
C5 H5 0.9500 .
C6 C7 1.414(4) .
C6 H6 0.9500 .
C8 H8A 0.9900 .
C8 H8B 0.9900 .
C9 N4 1.339(4) 8_666
C9 C10 1.393(5) .
C9 H9 0.9500 .
C10 C11 1.407(5) .
C10 C15 1.426(4) .
C11 C12 1.367(6) .
C11 H11 0.9500 .
C12 C13 1.403(7) .
C12 H12 0.9500 .
C13 C14 1.361(5) .
C13 H13 0.9500 .
C14 C15 1.408(5) .
C14 H14 0.9500 .
C16 C17 1.534(6) .

loop_
_geom_torsion_atom_site_label_1
_geom_torsion_atom_site_label_2
_geom_torsion_atom_site_label_3
_geom_torsion_atom_site_label_4
_geom_torsion
_geom_torsion_site_symmetry_1
_geom_torsion_site_symmetry_4
N3 Ag1 O1 C16 -30.7(3) . .
N1 Ag1 O1 C16 151.0(3) . .
Ag1 Ag1 O1 C16 -131.2(3) 8_666 .
N3 Ag1 N1 N2 -163.7(2) . .
O1 Ag1 N1 N2 15.2(3) . .
Ag1 Ag1 N1 N2 -59.4(2) 8_666 .
N3 Ag1 N1 C7 10.6(3) . .
O1 Ag1 N1 C7 -170.5(2) . .
Ag1 Ag1 N1 C7 114.9(2) 8_666 .
C7 N1 N2 C1 0.0(3) . .
Ag1 N1 N2 C1 175.4(2) . .
C7 N1 N2 C8 178.9(3) . .
Ag1 N1 N2 C8 -5.8(4) . .
N1 Ag1 N3 C15 -90.0(2) . .
O1 Ag1 N3 C15 91.7(3) . .
Ag1 Ag1 N3 C15 -177.7(2) 8_666 .
N1 Ag1 N3 N4 66.8(3) . 8_666
O1 Ag1 N3 N4 -111.5(3) . 8_666
Ag1 Ag1 N3 N4 -20.9(3) 8_666 8_666
N1 N2 C1 C2 -0.6(4) . .
C8 N2 C1 C2 -179.4(3) . .
N2 C1 C2 C7 0.9(3) . .
N2 C1 C2 C3 -179.0(3) . .
C1 C2 C3 C4 -179.9(4) . .
C7 C2 C3 C4 0.2(5) . .
C2 C3 C4 C5 1.3(5) . .
C3 C4 C5 C6 -2.1(6) . .
C4 C5 C6 C7 1.1(6) . .
N2 N1 C7 C2 0.6(3) . .
Ag1 N1 C7 C2 -174.8(2) . .
N2 N1 C7 C6 -179.4(3) . .
Ag1 N1 C7 C6 5.3(5) . .
C1 C2 C7 N1 -1.0(3) . .
C3 C2 C7 N1 179.0(3) . .
C1 C2 C7 C6 179.0(3) . .
C3 C2 C7 C6 -1.1(5) . .
C5 C6 C7 N1 -179.6(3) . .
C5 C6 C7 C2 0.4(5) . .
C9 N4 C8 N2 96.9(3) 8_666 .
N3 N4 C8 N2 -84.9(3) 8_666 .
C1 N2 C8 N4 -69.7(4) . .
N1 N2 C8 N4 111.6(3) . .
N4 C9 C10 C11 -176.9(4) 8_666 .
N4 C9 C10 C15 -0.1(4) 8_666 .
C9 C10 C11 C12 177.4(4) . .
C15 C10 C11 C12 1.0(6) . .
C10 C11 C12 C13 0.0(7) . .
C11 C12 C13 C14 -0.8(7) . .
C12 C13 C14 C15 0.6(6) . .
N4 N3 C15 C14 178.4(3) 8_666 .
Ag1 N3 C15 C14 -19.9(4) . .
N4 N3 C15 C10 -0.6(3) 8_666 .
Ag1 N3 C15 C10 161.1(2) . .
C13 C14 C15 N3 -178.5(3) . .
C13 C14 C15 C10 0.4(5) . .
C9 C10 C15 N3 0.5(4) . .
C11 C10 C15 N3 177.8(3) . .
C9 C10 C15 C14 -178.6(3) . .
C11 C10 C15 C14 -1.3(5) . .
Ag1 O1 C16 O2 -1.2(6) . .
Ag1 O1 C16 C17 -176.8(4) . .
O2 C16 C17 F1B -136.3(9) . .
O1 C16 C17 F1B 39.9(11) . .
O2 C16 C17 F2A 160.6(6) . .
O1 C16 C17 F2A -23.2(9) . .
O2 C16 C17 F3B 0.7(9) . .
O1 C16 C17 F3B 177.0(6) . .
O2 C16 C17 F3A 30.9(8) . .
O1 C16 C17 F3A -152.8(6) . .
O2 C16 C17 F2B 127.3(5) . .
O1 C16 C17 F2B -56.5(7) . .
O2 C16 C17 F1A -96.5(5) . .
O1 C16 C17 F1A 79.7(6) . .
